data_7242040
loop_
_publ_author_name
'Venter, Chan\'e'
'Akerman, Matthew P.'

_publ_section_title
;
 Pre-organisation of ligand donor sets modulates the supramolecular
 structure of bis(pyridyl--imine) silver(i) chelates
;
_journal_issue 5
_journal_name_full CrystEngComm
_journal_page_first 1294
_journal_page_last 1304
_journal_paper_doi 10.1039/D0CE01610A
_journal_volume 23
_journal_year 2021
_chemical_formula_moiety 'C36 H28 Ag2 N8, 2(F6 Sb)'
_chemical_formula_sum 'C36 H28 Ag2 F12 N8 Sb2'
_chemical_formula_weight 1259.92
_space_group_crystal_system monoclinic
_space_group_IT_number 15
_space_group_name_Hall '-C 2yc'
_space_group_name_H-M_alt 'C 1 2/c 1'
_atom_sites_solution_hydrogens geom
_atom_sites_solution_primary direct
_audit_creation_method SHELXL-2014/7
_audit_update_record
;
2020-09-23 deposited with the CCDC.	2021-01-08 downloaded from the CCDC.
;
_cell_angle_alpha 90
_cell_angle_beta 102.447(3)
_cell_angle_gamma 90
_cell_formula_units_Z 4
_cell_length_a 16.2711(10)
_cell_length_b 15.9716(11)
_cell_length_c 15.6817(11)
_cell_measurement_reflns_used 5303
_cell_measurement_temperature 100(2)
_cell_measurement_theta_max 29.1
_cell_measurement_theta_min 1.8
_cell_volume 3979.5(5)
_computing_cell_refinement 'SAINT-Plus (Bruker, 2012)'
_computing_data_collection 'APEX2 (Bruker, 2012)'
_computing_data_reduction 'SAINT-Plus (Bruker, 2012)'
_computing_molecular_graphics 'WinGX (Farrugia, 2012)'
_computing_structure_refinement 'SHELXL-2014/7 (Sheldrick, 2014)'
_computing_structure_solution 'SHELXL-2014/7 (Sheldrick, 2014)'
_diffrn_ambient_temperature 100(2)
_diffrn_measured_fraction_theta_full 0.996
_diffrn_measured_fraction_theta_max 0.994
_diffrn_measurement_device_type 'Bruker APEXII CCD'
_diffrn_measurement_method '\w and \f-scans'
_diffrn_radiation_monochromator graphite
_diffrn_radiation_source 'Incoatec microsource'
_diffrn_radiation_type MoK\a
_diffrn_radiation_wavelength 0.71073
_diffrn_reflns_av_R_equivalents 0.0264
_diffrn_reflns_av_unetI/netI 0.0248
_diffrn_reflns_Laue_measured_fraction_full 0.996
_diffrn_reflns_Laue_measured_fraction_max 0.994
_diffrn_reflns_limit_h_max 22
_diffrn_reflns_limit_h_min -21
_diffrn_reflns_limit_k_max 21
_diffrn_reflns_limit_k_min -21
_diffrn_reflns_limit_l_max 21
_diffrn_reflns_limit_l_min -21
_diffrn_reflns_number 20063
_diffrn_reflns_point_group_measured_fraction_full 0.996
_diffrn_reflns_point_group_measured_fraction_max 0.994
_diffrn_reflns_theta_full 25.242
_diffrn_reflns_theta_max 29.065
_diffrn_reflns_theta_min 1.808
_exptl_absorpt_coefficient_mu 2.409
_exptl_absorpt_correction_T_max 0.7458
_exptl_absorpt_correction_T_min 0.6622
_exptl_absorpt_correction_type multi-scan
_exptl_absorpt_process_details 'SADABS, Bruker 2012'
_exptl_crystal_colour 'pale yellow'
_exptl_crystal_density_diffrn 2.103
_exptl_crystal_description needle
_exptl_crystal_F_000 2416
_exptl_crystal_size_max 0.110
_exptl_crystal_size_mid 0.070
_exptl_crystal_size_min 0.040
_refine_diff_density_max 0.585
_refine_diff_density_min -0.569
_refine_diff_density_rms 0.085
_refine_ls_extinction_method none
_refine_ls_goodness_of_fit_ref 1.051
_refine_ls_hydrogen_treatment constr
_refine_ls_matrix_type full
_refine_ls_number_parameters 271
_refine_ls_number_reflns 5303
_refine_ls_number_restraints 0
_refine_ls_restrained_S_all 1.051
_refine_ls_R_factor_all 0.0245
_refine_ls_R_factor_gt 0.0223
_refine_ls_shift/su_max 0.002
_refine_ls_shift/su_mean 0.000
_refine_ls_structure_factor_coef Fsqd
_refine_ls_weighting_details 'w=1/[\s^2^(Fo^2^)+(0.0164P)^2^+7.6221P] where P=(Fo^2^+2Fc^2^)/3'
_refine_ls_weighting_scheme calc
_refine_ls_wR_factor_gt 0.0479
_refine_ls_wR_factor_ref 0.0492
_reflns_Friedel_coverage 0.000
_reflns_number_gt 4950
_reflns_number_total 5303
_reflns_threshold_expression 'I > 2\s(I)'
_cod_data_source_file d0ce01610a2.cif
_cod_data_source_block shelx_CCDC2
_cod_depositor_comments 'Adding full bibliography for 7242038--7242041.cif.'
_cod_original_sg_symbol_H-M 'C 2/c'
_cod_database_code 7242040
_shelx_shelxl_version_number 2014/7
_shelx_space_group_comment
;
The symmetry employed for this shelxl refinement is uniquely defined
by the following loop, which should always be used as a source of
symmetry information in preference to the above space-group names.
They are only intended as comments.
;
_shelx_estimated_absorpt_t_min 0.778
_shelx_estimated_absorpt_t_max 0.910

loop_
_space_group_symop_operation_xyz
'x, y, z'
'-x, y, -z+1/2'
'x+1/2, y+1/2, z'
'-x+1/2, y+1/2, -z+1/2'
'-x, -y, -z'
'x, -y, z-1/2'
'-x+1/2, -y+1/2, -z'
'x+1/2, -y+1/2, z-1/2'

loop_
_atom_site_label
_atom_site_type_symbol
_atom_site_fract_x
_atom_site_fract_y
_atom_site_fract_z
_atom_site_U_iso_or_equiv
_atom_site_adp_type
_atom_site_occupancy
_atom_site_site_symmetry_order
_atom_site_calc_flag
_atom_site_refinement_flags_posn
_atom_site_refinement_flags_adp
_atom_site_refinement_flags_occupancy
_atom_site_disorder_assembly
_atom_site_disorder_group
C1 C 0.51646(15) 0.38352(14) 0.86213(15) 0.0219(4) Uani 1 1 d . . . . .
H1 H 0.4701 0.4160 0.8709 0.026 Uiso 1 1 calc R U . . .
C2 C 0.58657(16) 0.42491(14) 0.84615(15) 0.0246(5) Uani 1 1 d . . . . .
H2 H 0.5877 0.4843 0.8435 0.030 Uiso 1 1 calc R U . . .
C3 C 0.65415(15) 0.37857(15) 0.83422(16) 0.0267(5) Uani 1 1 d . . . . .
H3 H 0.7031 0.4054 0.8236 0.032 Uiso 1 1 calc R U . . .
C4 C 0.65015(14) 0.29211(15) 0.83792(15) 0.0232(5) Uani 1 1 d . . . . .
H4 H 0.6963 0.2587 0.8303 0.028 Uiso 1 1 calc R U . . .
C5 C 0.57754(13) 0.25508(13) 0.85301(14) 0.0170(4) Uani 1 1 d . . . . .
C6 C 0.57095(13) 0.16328(13) 0.85596(14) 0.0175(4) Uani 1 1 d . . . . .
H6 H 0.6188 0.1299 0.8540 0.021 Uiso 1 1 calc R U . . .
C7 C 0.49875(13) 0.04009(13) 0.87255(13) 0.0150(4) Uani 1 1 d . . . . .
C8 C 0.42238(13) -0.00041(14) 0.83880(14) 0.0182(4) Uani 1 1 d . . . . .
H8 H 0.3766 0.0296 0.8044 0.022 Uiso 1 1 calc R U . . .
C9 C 0.41428(13) -0.08495(13) 0.85613(14) 0.0198(4) Uani 1 1 d . . . . .
H9 H 0.3630 -0.1130 0.8322 0.024 Uiso 1 1 calc R U . . .
C10 C 0.43396(12) 0.00423(12) 1.07690(13) 0.0140(4) Uani 1 1 d . . . . .
H10 H 0.3820 -0.0232 1.0544 0.017 Uiso 1 1 calc R U . . .
C11 C 0.52000(13) 0.12889(13) 1.09220(14) 0.0177(4) Uani 1 1 d . . . . .
H11 H 0.5271 0.1861 1.0790 0.021 Uiso 1 1 calc R U . . .
C12 C 0.44341(12) 0.08892(12) 1.05959(13) 0.0142(4) Uani 1 1 d . . . . .
C13 C 0.30215(13) 0.11897(13) 0.99821(13) 0.0156(4) Uani 1 1 d . . . . .
H13 H 0.2866 0.0779 1.0356 0.019 Uiso 1 1 calc R U . . .
C14 C 0.23612(13) 0.16335(12) 0.93488(13) 0.0149(4) Uani 1 1 d . . . . .
C15 C 0.15162(13) 0.14417(13) 0.92986(14) 0.0187(4) Uani 1 1 d . . . . .
H15 H 0.1359 0.1037 0.9678 0.022 Uiso 1 1 calc R U . . .
C16 C 0.09077(13) 0.18537(14) 0.86820(15) 0.0213(4) Uani 1 1 d . . . . .
H16 H 0.0328 0.1726 0.8624 0.026 Uiso 1 1 calc R U . . .
C17 C 0.11590(14) 0.24491(14) 0.81569(14) 0.0204(4) Uani 1 1 d . . . . .
H17 H 0.0755 0.2742 0.7733 0.025 Uiso 1 1 calc R U . . .
C18 C 0.20149(14) 0.26157(14) 0.82566(14) 0.0182(4) Uani 1 1 d . . . . .
H18 H 0.2183 0.3035 0.7900 0.022 Uiso 1 1 calc R U . . .
N1 N 0.51107(11) 0.30047(11) 0.86574(12) 0.0177(4) Uani 1 1 d . . . . .
N2 N 0.50191(11) 0.12792(11) 0.86106(11) 0.0150(3) Uani 1 1 d . . . . .
N3 N 0.37958(11) 0.13522(10) 1.00323(11) 0.0141(3) Uani 1 1 d . . . . .
N4 N 0.26102(11) 0.22131(11) 0.88311(11) 0.0153(3) Uani 1 1 d . . . . .
F1 F 0.20459(13) -0.03589(9) 0.65459(12) 0.0463(5) Uani 1 1 d . . . . .
F2 F 0.09608(9) 0.06497(9) 0.70717(10) 0.0300(3) Uani 1 1 d . . . . .
F3 F 0.08232(11) 0.03228(14) 0.54008(11) 0.0588(6) Uani 1 1 d . . . . .
F4 F 0.25491(9) 0.11235(10) 0.71771(9) 0.0349(3) Uani 1 1 d . . . . .
F5 F 0.23887(9) 0.08229(9) 0.54972(9) 0.0273(3) Uani 1 1 d . . . . .
F6 F 0.13180(11) 0.18412(10) 0.60424(12) 0.0466(5) Uani 1 1 d . . . . .
Ag1 Ag 0.39940(2) 0.23169(2) 0.88916(2) 0.01874(4) Uani 1 1 d . . . . .
Sb1 Sb 0.16720(2) 0.07425(2) 0.62855(2) 0.01628(4) Uani 1 1 d . . . . .

loop_
_atom_site_aniso_label
_atom_site_aniso_U_11
_atom_site_aniso_U_22
_atom_site_aniso_U_33
_atom_site_aniso_U_23
_atom_site_aniso_U_13
_atom_site_aniso_U_12
C1 0.0250(11) 0.0165(10) 0.0252(11) 0.0025(8) 0.0073(9) 0.0033(8)
C2 0.0318(12) 0.0167(11) 0.0262(11) 0.0024(9) 0.0080(10) -0.0036(9)
C3 0.0237(11) 0.0257(12) 0.0321(13) 0.0054(10) 0.0091(10) -0.0053(9)
C4 0.0163(10) 0.0251(12) 0.0294(12) 0.0055(9) 0.0077(9) 0.0016(8)
C5 0.0143(9) 0.0188(10) 0.0181(10) 0.0045(8) 0.0041(8) 0.0032(7)
C6 0.0148(9) 0.0187(10) 0.0197(10) 0.0042(8) 0.0054(8) 0.0049(7)
C7 0.0152(9) 0.0164(10) 0.0138(9) 0.0000(7) 0.0043(7) 0.0021(7)
C8 0.0131(9) 0.0223(11) 0.0181(10) -0.0011(8) 0.0009(8) 0.0039(8)
C9 0.0136(9) 0.0204(10) 0.0233(10) -0.0054(8) -0.0004(8) -0.0009(8)
C10 0.0124(9) 0.0154(9) 0.0141(9) -0.0010(7) 0.0028(7) 0.0005(7)
C11 0.0161(9) 0.0147(10) 0.0222(10) -0.0039(8) 0.0044(8) 0.0001(7)
C12 0.0125(9) 0.0163(10) 0.0139(9) -0.0001(7) 0.0034(7) 0.0024(7)
C13 0.0163(9) 0.0141(9) 0.0169(9) 0.0000(7) 0.0047(8) 0.0025(7)
C14 0.0144(9) 0.0132(9) 0.0175(9) -0.0033(7) 0.0043(8) 0.0015(7)
C15 0.0158(9) 0.0160(10) 0.0245(11) -0.0026(8) 0.0053(8) -0.0017(8)
C16 0.0120(9) 0.0210(11) 0.0295(12) -0.0063(9) 0.0016(9) 0.0007(8)
C17 0.0152(10) 0.0245(11) 0.0199(10) -0.0024(8) 0.0001(8) 0.0054(8)
C18 0.0168(10) 0.0221(11) 0.0159(9) 0.0001(8) 0.0037(8) 0.0057(8)
N1 0.0157(8) 0.0187(9) 0.0195(9) 0.0038(7) 0.0054(7) 0.0037(7)
N2 0.0145(8) 0.0152(8) 0.0150(8) 0.0026(6) 0.0024(6) 0.0035(6)
N3 0.0149(8) 0.0123(8) 0.0150(8) -0.0015(6) 0.0027(7) 0.0024(6)
N4 0.0123(8) 0.0181(9) 0.0154(8) -0.0004(6) 0.0026(7) 0.0020(6)
F1 0.0762(13) 0.0181(7) 0.0571(11) 0.0066(7) 0.0420(10) 0.0125(8)
F2 0.0310(8) 0.0314(8) 0.0336(8) 0.0001(6) 0.0203(7) -0.0022(6)
F3 0.0381(10) 0.1058(17) 0.0286(9) -0.0063(9) -0.0012(8) -0.0419(11)
F4 0.0236(7) 0.0514(10) 0.0264(7) -0.0101(7) -0.0019(6) -0.0074(7)
F5 0.0232(7) 0.0357(8) 0.0267(7) 0.0003(6) 0.0133(6) -0.0023(6)
F6 0.0467(10) 0.0336(9) 0.0682(12) 0.0267(8) 0.0317(9) 0.0233(8)
Ag1 0.01257(7) 0.01990(8) 0.02527(9) 0.00517(6) 0.00746(6) 0.00318(6)
Sb1 0.01329(7) 0.01772(7) 0.01821(7) -0.00082(5) 0.00424(5) -0.00207(5)

loop_
_atom_type_symbol
_atom_type_description
_atom_type_scat_dispersion_real
_atom_type_scat_dispersion_imag
_atom_type_scat_source
C C 0.0033 0.0016 'International Tables Vol C Tables 4.2.6.8 and 6.1.1.4'
H H 0.0000 0.0000 'International Tables Vol C Tables 4.2.6.8 and 6.1.1.4'
N N 0.0061 0.0033 'International Tables Vol C Tables 4.2.6.8 and 6.1.1.4'
F F 0.0171 0.0103 'International Tables Vol C Tables 4.2.6.8 and 6.1.1.4'
Ag Ag -0.8971 1.1015 'International Tables Vol C Tables 4.2.6.8 and 6.1.1.4'
Sb Sb -0.5866 1.5461 'International Tables Vol C Tables 4.2.6.8 and 6.1.1.4'

loop_
_geom_angle_atom_site_label_1
_geom_angle_atom_site_label_2
_geom_angle_atom_site_label_3
_geom_angle
_geom_angle_site_symmetry_1
_geom_angle_site_symmetry_3
_geom_angle_publ_flag
N1 C1 C2 123.2(2) . . ?
N1 C1 H1 118.4 . . ?
C2 C1 H1 118.4 . . ?
C3 C2 C1 118.8(2) . . ?
C3 C2 H2 120.6 . . ?
C1 C2 H2 120.6 . . ?
C2 C3 C4 119.1(2) . . ?
C2 C3 H3 120.5 . . ?
C4 C3 H3 120.5 . . ?
C3 C4 C5 118.8(2) . . ?
C3 C4 H4 120.6 . . ?
C5 C4 H4 120.6 . . ?
N1 C5 C4 122.3(2) . . ?
N1 C5 C6 117.61(19) . . ?
C4 C5 C6 120.1(2) . . ?
N2 C6 C5 120.96(19) . . ?
N2 C6 H6 119.5 . . ?
C5 C6 H6 119.5 . . ?
C10 C7 C8 120.22(19) 5_657 . ?
C10 C7 N2 121.88(18) 5_657 . ?
C8 C7 N2 117.59(18) . . ?
C9 C8 C7 119.29(19) . . ?
C9 C8 H8 120.4 . . ?
C7 C8 H8 120.4 . . ?
C11 C9 C8 120.86(19) 5_657 . ?
C11 C9 H9 119.6 5_657 . ?
C8 C9 H9 119.6 . . ?
C12 C10 C7 119.73(18) . 5_657 ?
C12 C10 H10 120.1 . . ?
C7 C10 H10 120.1 5_657 . ?
C9 C11 C12 119.9(2) 5_657 . ?
C9 C11 H11 120.1 5_657 . ?
C12 C11 H11 120.1 . . ?
C10 C12 C11 119.97(18) . . ?
C10 C12 N3 122.03(18) . . ?
C11 C12 N3 117.78(18) . . ?
N3 C13 C14 120.71(19) . . ?
N3 C13 H13 119.6 . . ?
C14 C13 H13 119.6 . . ?
N4 C14 C15 122.47(19) . . ?
N4 C14 C13 117.66(18) . . ?
C15 C14 C13 119.87(19) . . ?
C16 C15 C14 118.7(2) . . ?
C16 C15 H15 120.6 . . ?
C14 C15 H15 120.6 . . ?
C17 C16 C15 118.9(2) . . ?
C17 C16 H16 120.5 . . ?
C15 C16 H16 120.5 . . ?
C16 C17 C18 118.9(2) . . ?
C16 C17 H17 120.5 . . ?
C18 C17 H17 120.5 . . ?
N4 C18 C17 123.1(2) . . ?
N4 C18 H18 118.5 . . ?
C17 C18 H18 118.5 . . ?
C1 N1 C5 117.75(19) . . ?
C1 N1 Ag1 124.32(15) . . ?
C5 N1 Ag1 117.92(14) . . ?
C6 N2 C7 120.21(18) . . ?
C6 N2 Ag1 110.71(14) . . ?
C7 N2 Ag1 126.89(13) . . ?
C13 N3 C12 120.98(18) . . ?
C13 N3 Ag1 111.71(13) . . ?
C12 N3 Ag1 126.35(13) . . ?
C18 N4 C14 117.86(18) . . ?
C18 N4 Ag1 124.67(14) . . ?
C14 N4 Ag1 117.05(13) . . ?
N1 Ag1 N4 151.73(6) . . ?
N1 Ag1 N3 132.64(6) . . ?
N4 Ag1 N3 72.12(6) . . ?
N1 Ag1 N2 72.11(6) . . ?
N4 Ag1 N2 131.11(6) . . ?
N3 Ag1 N2 84.69(6) . . ?
F3 Sb1 F6 92.28(10) . . ?
F3 Sb1 F2 89.87(7) . . ?
F6 Sb1 F2 90.10(7) . . ?
F3 Sb1 F4 177.69(9) . . ?
F6 Sb1 F4 89.94(8) . . ?
F2 Sb1 F4 90.80(7) . . ?
F3 Sb1 F1 88.76(10) . . ?
F6 Sb1 F1 178.96(9) . . ?
F2 Sb1 F1 89.99(7) . . ?
F4 Sb1 F1 89.03(8) . . ?
F3 Sb1 F5 90.01(7) . . ?
F6 Sb1 F5 90.53(7) . . ?
F2 Sb1 F5 179.37(6) . . ?
F4 Sb1 F5 89.29(6) . . ?
F1 Sb1 F5 89.38(7) . . ?

loop_
_geom_bond_atom_site_label_1
_geom_bond_atom_site_label_2
_geom_bond_distance
_geom_bond_site_symmetry_2
_geom_bond_publ_flag
C1 N1 1.331(3) . ?
C1 C2 1.387(3) . ?
C1 H1 0.9500 . ?
C2 C3 1.371(3) . ?
C2 H2 0.9500 . ?
C3 C4 1.384(3) . ?
C3 H3 0.9500 . ?
C4 C5 1.386(3) . ?
C4 H4 0.9500 . ?
C5 N1 1.352(3) . ?
C5 C6 1.472(3) . ?
C6 N2 1.275(3) . ?
C6 H6 0.9500 . ?
C7 C10 1.398(3) 5_657 ?
C7 C8 1.400(3) . ?
C7 N2 1.417(3) . ?
C8 C9 1.389(3) . ?
C8 H8 0.9500 . ?
C9 C11 1.385(3) 5_657 ?
C9 H9 0.9500 . ?
C10 C12 1.395(3) . ?
C10 C7 1.398(3) 5_657 ?
C10 H10 0.9500 . ?
C11 C9 1.385(3) 5_657 ?
C11 C12 1.395(3) . ?
C11 H11 0.9500 . ?
C12 N3 1.418(2) . ?
C13 N3 1.272(3) . ?
C13 C14 1.478(3) . ?
C13 H13 0.9500 . ?
C14 N4 1.350(3) . ?
C14 C15 1.394(3) . ?
C15 C16 1.391(3) . ?
C15 H15 0.9500 . ?
C16 C17 1.377(3) . ?
C16 H16 0.9500 . ?
C17 C18 1.393(3) . ?
C17 H17 0.9500 . ?
C18 N4 1.337(3) . ?
C18 H18 0.9500 . ?
N1 Ag1 2.2206(18) . ?
N2 Ag1 2.4577(17) . ?
N3 Ag1 2.4344(17) . ?
N4 Ag1 2.2392(17) . ?
F1 Sb1 1.8772(15) . ?
F2 Sb1 1.8697(14) . ?
F3 Sb1 1.8589(15) . ?
F4 Sb1 1.8713(14) . ?
F5 Sb1 1.8778(13) . ?
F6 Sb1 1.8606(15) . ?

loop_
_geom_torsion_atom_site_label_1
_geom_torsion_atom_site_label_2
_geom_torsion_atom_site_label_3
_geom_torsion_atom_site_label_4
_geom_torsion
_geom_torsion_site_symmetry_1
_geom_torsion_site_symmetry_2
_geom_torsion_site_symmetry_3
_geom_torsion_site_symmetry_4
_geom_torsion_publ_flag
N1 C1 C2 C3 -0.6(4) . . . . ?
C1 C2 C3 C4 0.4(4) . . . . ?
C2 C3 C4 C5 0.4(4) . . . . ?
C3 C4 C5 N1 -1.2(4) . . . . ?
C3 C4 C5 C6 179.1(2) . . . . ?
N1 C5 C6 N2 7.3(3) . . . . ?
C4 C5 C6 N2 -173.0(2) . . . . ?
C10 C7 C8 C9 0.0(3) 5_657 . . . ?
N2 C7 C8 C9 -173.71(19) . . . . ?
C7 C8 C9 C11 1.4(3) . . . 5_657 ?
C7 C10 C12 C11 0.4(3) 5_657 . . . ?
C7 C10 C12 N3 175.01(18) 5_657 . . . ?
C9 C11 C12 C10 -1.9(3) 5_657 . . . ?
C9 C11 C12 N3 -176.70(19) 5_657 . . . ?
N3 C13 C14 N4 -0.1(3) . . . . ?
N3 C13 C14 C15 179.46(19) . . . . ?
N4 C14 C15 C16 1.1(3) . . . . ?
C13 C14 C15 C16 -178.43(19) . . . . ?
C14 C15 C16 C17 -1.5(3) . . . . ?
C15 C16 C17 C18 0.4(3) . . . . ?
C16 C17 C18 N4 1.2(3) . . . . ?
C2 C1 N1 C5 -0.1(3) . . . . ?
C2 C1 N1 Ag1 -179.05(17) . . . . ?
C4 C5 N1 C1 1.0(3) . . . . ?
C6 C5 N1 C1 -179.25(19) . . . . ?
C4 C5 N1 Ag1 -179.97(17) . . . . ?
C6 C5 N1 Ag1 -0.2(3) . . . . ?
C5 C6 N2 C7 -173.73(18) . . . . ?
C5 C6 N2 Ag1 -9.4(2) . . . . ?
C10 C7 N2 C6 35.3(3) 5_657 . . . ?
C8 C7 N2 C6 -151.1(2) . . . . ?
C10 C7 N2 Ag1 -126.26(18) 5_657 . . . ?
C8 C7 N2 Ag1 47.4(2) . . . . ?
C14 C13 N3 C12 -175.65(17) . . . . ?
C14 C13 N3 Ag1 -6.1(2) . . . . ?
C10 C12 N3 C13 33.2(3) . . . . ?
C11 C12 N3 C13 -152.1(2) . . . . ?
C10 C12 N3 Ag1 -134.69(16) . . . . ?
C11 C12 N3 Ag1 40.0(2) . . . . ?
C17 C18 N4 C14 -1.6(3) . . . . ?
C17 C18 N4 Ag1 170.74(16) . . . . ?
C15 C14 N4 C18 0.4(3) . . . . ?
C13 C14 N4 C18 179.95(18) . . . . ?
C15 C14 N4 Ag1 -172.47(15) . . . . ?
C13 C14 N4 Ag1 7.0(2) . . . . ?
